data_7033214
loop_
_publ_author_name
'Shaw, Andrew J. M.'
'Corbo, Robert'
'Wilson, David J. D.'
'Dutton, Jason L.'

_publ_section_title
;
 A 2,2'-bipyridine coordination complex of [ICl2](.).
;
_journal_issue 34
_journal_name_full 'Dalton transactions (Cambridge, England : 2003)'
_journal_page_first 15083
_journal_page_last 15087
_journal_paper_doi 10.1039/c4dt03549f
_journal_volume 44
_journal_year 2015
_chemical_formula_sum 'C16 H35 Cl4 I N'
_chemical_formula_weight 510.15
_chemical_name_systematic
; 
 ? 
;
_space_group_IT_number 14
_symmetry_cell_setting monoclinic
_symmetry_space_group_name_Hall '-P 2yn'
_symmetry_space_group_name_H-M 'P 1 21/n 1'
_atom_sites_solution_hydrogens geom
_atom_sites_solution_primary direct
_atom_sites_solution_secondary difmap
_audit_creation_method SHELXL-97
_audit_update_record
;
2014-11-06 deposited with the CCDC.
2014-11-24 downloaded from the CCDC.
;
_cell_angle_alpha 90.00
_cell_angle_beta 108.06(3)
_cell_angle_gamma 90.00
_cell_formula_units_Z 4
_cell_length_a 14.863(3)
_cell_length_b 8.7539(18)
_cell_length_c 18.783(4)
_cell_measurement_temperature 173(2)
_cell_volume 2323.4(9)
_computing_cell_refinement 'CrysAlisPro, Agilent Technologies'
_computing_data_collection 'CrysAlisPro, Agilent Technologies'
_computing_data_reduction 'CrysAlisPro, Agilent Technologies'
_computing_molecular_graphics SHELXP
_computing_publication_material SHELXP
_computing_structure_refinement 'SHELXL-97 (Sheldrick, 2008)'
_computing_structure_solution 'SHELXS-97 (Sheldrick, 2008)'
_diffrn_ambient_temperature 173(2)
_diffrn_measured_fraction_theta_full 0.994
_diffrn_measured_fraction_theta_max 0.994
_diffrn_measurement_device_type 'Xcalibur, Atlas, Gemini'
_diffrn_measurement_method '\w scans'
_diffrn_radiation_monochromator graphite
_diffrn_radiation_source 'fine-focus sealed tube'
_diffrn_radiation_type MoK\a
_diffrn_radiation_wavelength 0.71073
_diffrn_reflns_av_R_equivalents 0.0476
_diffrn_reflns_av_sigmaI/netI 0.0370
_diffrn_reflns_limit_h_max 17
_diffrn_reflns_limit_h_min -17
_diffrn_reflns_limit_k_max 10
_diffrn_reflns_limit_k_min -10
_diffrn_reflns_limit_l_max 20
_diffrn_reflns_limit_l_min -22
_diffrn_reflns_number 20507
_diffrn_reflns_theta_full 25.03
_diffrn_reflns_theta_max 25.03
_diffrn_reflns_theta_min 3.07
_exptl_absorpt_coefficient_mu 1.837
_exptl_absorpt_correction_T_max 0.7702
_exptl_absorpt_correction_T_min 0.5910
_exptl_absorpt_correction_type multi-scan
_exptl_absorpt_process_details 'CrysAlisPro, Agilent Technologies'
_exptl_crystal_colour yellow
_exptl_crystal_density_diffrn 1.458
_exptl_crystal_density_method 'not measured'
_exptl_crystal_description plate
_exptl_crystal_F_000 1036
_exptl_crystal_size_max 0.32
_exptl_crystal_size_mid 0.20
_exptl_crystal_size_min 0.15
_refine_diff_density_max 1.651
_refine_diff_density_min -0.567
_refine_diff_density_rms 0.105
_refine_ls_extinction_method none
_refine_ls_goodness_of_fit_ref 1.037
_refine_ls_hydrogen_treatment constr
_refine_ls_matrix_type full
_refine_ls_number_parameters 199
_refine_ls_number_reflns 4077
_refine_ls_number_restraints 0
_refine_ls_restrained_S_all 1.037
_refine_ls_R_factor_all 0.0579
_refine_ls_R_factor_gt 0.0401
_refine_ls_shift/su_max 0.000
_refine_ls_shift/su_mean 0.000
_refine_ls_structure_factor_coef Fsqd
_refine_ls_weighting_details 'calc w=1/[\s^2^(Fo^2^)+(0.0502P)^2^+5.0768P] where P=(Fo^2^+2Fc^2^)/3'
_refine_ls_weighting_scheme calc
_refine_ls_wR_factor_gt 0.0974
_refine_ls_wR_factor_ref 0.1049
_reflns_number_gt 3209
_reflns_number_total 4077
_reflns_threshold_expression >2sigma(I)
_cod_data_source_file c4dt03549f2.cif
_cod_data_source_block nBuNICl4
_cod_depositor_comments 'Adding full bibliography for 7033212--7033214.cif.'
_cod_original_cell_volume 2323.4(8)
_cod_original_sg_symbol_H-M P2(1)/n
_cod_database_code 7033214

loop_
_symmetry_equiv_pos_as_xyz
'x, y, z'
'-x+1/2, y+1/2, -z+1/2'
'-x, -y, -z'
'x-1/2, -y-1/2, z-1/2'

loop_
_atom_site_label
_atom_site_type_symbol
_atom_site_fract_x
_atom_site_fract_y
_atom_site_fract_z
_atom_site_U_iso_or_equiv
_atom_site_adp_type
_atom_site_occupancy
_atom_site_symmetry_multiplicity
_atom_site_calc_flag
_atom_site_refinement_flags
I1 I 0.01002(2) 0.37068(3) 0.230032(17) 0.03184(13) Uani 1 1 d .
Cl2 Cl -0.15129(10) 0.39632(15) 0.13532(8) 0.0474(3) Uani 1 1 d .
Cl3 Cl 0.17159(12) 0.3484(2) 0.31906(9) 0.0655(5) Uani 1 1 d .
Cl1 Cl 0.05797(10) 0.19555(16) 0.14349(8) 0.0461(3) Uani 1 1 d .
Cl6 Cl -0.03955(13) 0.5390(2) 0.31883(10) 0.0668(5) Uani 1 1 d .
N1 N 0.2977(2) 0.6219(4) 0.5515(2) 0.0217(8) Uani 1 1 d .
C2 C 0.3990(3) 0.6226(5) 0.5479(3) 0.0251(10) Uani 1 1 d .
H2A H 0.4239 0.5390 0.5278 0.030 Uiso 1 1 calc R
C3 C 0.2960(3) 0.6491(5) 0.6311(2) 0.0254(10) Uani 1 1 d .
H3A H 0.3224 0.7519 0.6469 0.030 Uiso 1 1 calc R
H3B H 0.2291 0.6501 0.6304 0.030 Uiso 1 1 calc R
C4 C 0.2582(3) 0.4647(5) 0.5238(3) 0.0255(10) Uani 1 1 d .
H4A H 0.2643 0.4489 0.4733 0.031 Uiso 1 1 calc R
H4B H 0.2981 0.3868 0.5573 0.031 Uiso 1 1 calc R
C5 C 0.2383(3) 0.7480(5) 0.5040(3) 0.0254(10) Uani 1 1 d .
H5A H 0.1747 0.7450 0.5105 0.030 Uiso 1 1 calc R
H5B H 0.2673 0.8473 0.5238 0.030 Uiso 1 1 calc R
C6 C 0.1581(4) 0.8670(6) 0.3802(3) 0.0422(13) Uani 1 1 d .
H6A H 0.0961 0.8516 0.3885 0.051 Uiso 1 1 calc R
H6B H 0.1827 0.9678 0.4013 0.051 Uiso 1 1 calc R
C7 C 0.4577(3) 0.7634(5) 0.5780(3) 0.0302(11) Uani 1 1 d .
H7A H 0.4638 0.7773 0.6316 0.036 Uiso 1 1 calc R
H7B H 0.4264 0.8550 0.5503 0.036 Uiso 1 1 calc R
C8 C 0.5557(3) 0.7440(6) 0.5687(3) 0.0349(11) Uani 1 1 d .
H8A H 0.5874 0.6550 0.5985 0.042 Uiso 1 1 calc R
H8B H 0.5483 0.7222 0.5154 0.042 Uiso 1 1 calc R
C9 C 0.3493(4) 0.5349(5) 0.6896(3) 0.0321(11) Uani 1 1 d .
H9A H 0.3280 0.4301 0.6728 0.038 Uiso 1 1 calc R
H9B H 0.4179 0.5420 0.6962 0.038 Uiso 1 1 calc R
C10 C 0.6176(4) 0.8828(6) 0.5928(4) 0.0521(15) Uani 1 1 d .
H10A H 0.6793 0.8639 0.5857 0.078 Uiso 1 1 calc R
H10B H 0.6265 0.9037 0.6458 0.078 Uiso 1 1 calc R
H10C H 0.5874 0.9709 0.5626 0.078 Uiso 1 1 calc R
C11 C 0.1563(3) 0.4364(5) 0.5196(3) 0.0321(11) Uani 1 1 d .
H11A H 0.1143 0.5021 0.4802 0.038 Uiso 1 1 calc R
H11B H 0.1470 0.4637 0.5680 0.038 Uiso 1 1 calc R
C12 C 0.3815(4) 0.4540(7) 0.8243(3) 0.0467(14) Uani 1 1 d .
H12A H 0.3678 0.4794 0.8707 0.070 Uiso 1 1 calc R
H12B H 0.4500 0.4591 0.8331 0.070 Uiso 1 1 calc R
H12C H 0.3590 0.3505 0.8085 0.070 Uiso 1 1 calc R
C13 C 0.1303(4) 0.2699(6) 0.5018(3) 0.0396(12) Uani 1 1 d .
H13A H 0.1417 0.2426 0.4542 0.048 Uiso 1 1 calc R
H13B H 0.1719 0.2051 0.5418 0.048 Uiso 1 1 calc R
C14 C 0.2261(4) 0.7431(6) 0.4214(3) 0.0363(12) Uani 1 1 d .
H14A H 0.2013 0.6418 0.4011 0.044 Uiso 1 1 calc R
H14B H 0.2882 0.7578 0.4133 0.044 Uiso 1 1 calc R
C15 C 0.1441(5) 0.8677(8) 0.2979(4) 0.0652(19) Uani 1 1 d .
H15A H 0.1002 0.9497 0.2741 0.098 Uiso 1 1 calc R
H15B H 0.1179 0.7692 0.2764 0.098 Uiso 1 1 calc R
H15C H 0.2050 0.8845 0.2892 0.098 Uiso 1 1 calc R
C16 C 0.3317(4) 0.5674(6) 0.7633(3) 0.0422(13) Uani 1 1 d .
H16A H 0.2628 0.5636 0.7558 0.051 Uiso 1 1 calc R
H16B H 0.3540 0.6719 0.7800 0.051 Uiso 1 1 calc R
C17 C 0.0279(4) 0.2363(6) 0.4952(3) 0.0460(14) Uani 1 1 d .
H17A H 0.0146 0.1280 0.4833 0.069 Uiso 1 1 calc R
H17B H -0.0137 0.2990 0.4552 0.069 Uiso 1 1 calc R
H17C H 0.0167 0.2601 0.5427 0.069 Uiso 1 1 calc R

loop_
_atom_site_aniso_label
_atom_site_aniso_U_11
_atom_site_aniso_U_22
_atom_site_aniso_U_33
_atom_site_aniso_U_23
_atom_site_aniso_U_13
_atom_site_aniso_U_12
I1 0.0369(2) 0.03116(19) 0.02866(19) -0.00130(13) 0.01190(14) -0.00417(14)
Cl2 0.0387(8) 0.0423(7) 0.0557(9) 0.0027(6) 0.0067(6) -0.0033(6)
Cl3 0.0521(10) 0.0862(12) 0.0460(9) -0.0155(8) -0.0026(7) 0.0089(8)
Cl1 0.0489(8) 0.0512(8) 0.0442(8) -0.0167(6) 0.0230(6) -0.0111(6)
Cl6 0.0664(11) 0.0700(11) 0.0700(11) -0.0308(9) 0.0296(9) 0.0002(8)
N1 0.0189(19) 0.0213(18) 0.0255(19) -0.0001(15) 0.0079(15) 0.0011(15)
C2 0.016(2) 0.027(2) 0.035(3) -0.006(2) 0.0125(19) 0.0031(19)
C3 0.025(2) 0.026(2) 0.028(2) -0.0035(19) 0.012(2) 0.0013(18)
C4 0.029(3) 0.022(2) 0.025(2) -0.0033(18) 0.008(2) 0.0009(19)
C5 0.021(2) 0.023(2) 0.033(3) 0.0002(19) 0.009(2) 0.0037(18)
C6 0.030(3) 0.047(3) 0.046(3) 0.012(3) 0.007(2) 0.004(2)
C7 0.024(3) 0.031(2) 0.038(3) -0.002(2) 0.012(2) 0.001(2)
C8 0.026(3) 0.040(3) 0.041(3) -0.006(2) 0.012(2) 0.000(2)
C9 0.035(3) 0.034(3) 0.029(3) -0.002(2) 0.013(2) 0.000(2)
C10 0.035(3) 0.046(3) 0.079(5) -0.002(3) 0.023(3) -0.005(3)
C11 0.027(3) 0.029(2) 0.041(3) -0.009(2) 0.012(2) -0.006(2)
C12 0.048(3) 0.064(4) 0.028(3) 0.005(3) 0.011(3) 0.001(3)
C13 0.033(3) 0.031(3) 0.049(3) 0.001(2) 0.005(2) -0.005(2)
C14 0.036(3) 0.039(3) 0.034(3) 0.007(2) 0.011(2) 0.006(2)
C15 0.061(4) 0.084(5) 0.044(4) 0.028(3) 0.006(3) 0.009(4)
C16 0.048(3) 0.049(3) 0.032(3) -0.002(2) 0.016(3) 0.004(3)
C17 0.040(3) 0.039(3) 0.055(4) -0.002(3) 0.009(3) -0.012(2)

loop_
_atom_type_symbol
_atom_type_description
_atom_type_scat_dispersion_real
_atom_type_scat_dispersion_imag
_atom_type_scat_source
C C 0.0033 0.0016 'International Tables Vol C Tables 4.2.6.8 and 6.1.1.4'
H H 0.0000 0.0000 'International Tables Vol C Tables 4.2.6.8 and 6.1.1.4'
N N 0.0061 0.0033 'International Tables Vol C Tables 4.2.6.8 and 6.1.1.4'
Cl Cl 0.1484 0.1585 'International Tables Vol C Tables 4.2.6.8 and 6.1.1.4'
I I -0.4742 1.8119 'International Tables Vol C Tables 4.2.6.8 and 6.1.1.4'

loop_
_geom_angle_atom_site_label_1
_geom_angle_atom_site_label_2
_geom_angle_atom_site_label_3
_geom_angle
Cl3 I1 Cl1 88.76(5)
Cl3 I1 Cl6 91.19(6)
Cl1 I1 Cl6 178.14(6)
Cl3 I1 Cl2 177.61(6)
Cl1 I1 Cl2 89.79(5)
Cl6 I1 Cl2 90.33(6)
C5 N1 C3 106.3(3)
C5 N1 C4 111.3(3)
C3 N1 C4 110.8(3)
C5 N1 C2 111.8(3)
C3 N1 C2 111.1(3)
C4 N1 C2 105.6(3)
C7 C2 N1 116.6(3)
C7 C2 H2A 121.7
N1 C2 H2A 121.7
C9 C3 N1 116.4(3)
C9 C3 H3A 108.2
N1 C3 H3A 108.2
C9 C3 H3B 108.2
N1 C3 H3B 108.2
H3A C3 H3B 107.3
C11 C4 N1 116.0(4)
C11 C4 H4A 108.3
N1 C4 H4A 108.3
C11 C4 H4B 108.3
N1 C4 H4B 108.3
H4A C4 H4B 107.4
C14 C5 N1 116.6(4)
C14 C5 H5A 108.1
N1 C5 H5A 108.1
C14 C5 H5B 108.1
N1 C5 H5B 108.1
H5A C5 H5B 107.3
C15 C6 C14 112.8(5)
C15 C6 H6A 109.0
C14 C6 H6A 109.0
C15 C6 H6B 109.0
C14 C6 H6B 109.0
H6A C6 H6B 107.8
C2 C7 C8 109.0(4)
C2 C7 H7A 109.9
C8 C7 H7A 109.9
C2 C7 H7B 109.9
C8 C7 H7B 109.9
H7A C7 H7B 108.3
C10 C8 C7 113.0(4)
C10 C8 H8A 109.0
C7 C8 H8A 109.0
C10 C8 H8B 109.0
C7 C8 H8B 109.0
H8A C8 H8B 107.8
C16 C9 C3 109.9(4)
C16 C9 H9A 109.7
C3 C9 H9A 109.7
C16 C9 H9B 109.7
C3 C9 H9B 109.7
H9A C9 H9B 108.2
C8 C10 H10A 109.5
C8 C10 H10B 109.5
H10A C10 H10B 109.5
C8 C10 H10C 109.5
H10A C10 H10C 109.5
H10B C10 H10C 109.5
C4 C11 C13 110.5(4)
C4 C11 H11A 109.5
C13 C11 H11A 109.5
C4 C11 H11B 109.5
C13 C11 H11B 109.5
H11A C11 H11B 108.1
C16 C12 H12A 109.5
C16 C12 H12B 109.5
H12A C12 H12B 109.5
C16 C12 H12C 109.5
H12A C12 H12C 109.5
H12B C12 H12C 109.5
C17 C13 C11 112.6(4)
C17 C13 H13A 109.1
C11 C13 H13A 109.1
C17 C13 H13B 109.1
C11 C13 H13B 109.1
H13A C13 H13B 107.8
C5 C14 C6 110.7(4)
C5 C14 H14A 109.5
C6 C14 H14A 109.5
C5 C14 H14B 109.5
C6 C14 H14B 109.5
H14A C14 H14B 108.1
C6 C15 H15A 109.5
C6 C15 H15B 109.5
H15A C15 H15B 109.5
C6 C15 H15C 109.5
H15A C15 H15C 109.5
H15B C15 H15C 109.5
C9 C16 C12 112.6(4)
C9 C16 H16A 109.1
C12 C16 H16A 109.1
C9 C16 H16B 109.1
C12 C16 H16B 109.1
H16A C16 H16B 107.8
C13 C17 H17A 109.5
C13 C17 H17B 109.5
H17A C17 H17B 109.5
C13 C17 H17C 109.5
H17A C17 H17C 109.5
H17B C17 H17C 109.5

loop_
_geom_bond_atom_site_label_1
_geom_bond_atom_site_label_2
_geom_bond_distance
I1 Cl3 2.4721(18)
I1 Cl1 2.4937(14)
I1 Cl6 2.5014(15)
I1 Cl2 2.5136(17)
N1 C5 1.518(5)
N1 C3 1.521(5)
N1 C4 1.523(5)
N1 C2 1.529(5)
C2 C7 1.514(6)
C2 H2A 0.9500
C3 C9 1.515(6)
C3 H3A 0.9900
C3 H3B 0.9900
C4 C11 1.513(6)
C4 H4A 0.9900
C4 H4B 0.9900
C5 C14 1.505(7)
C5 H5A 0.9900
C5 H5B 0.9900
C6 C15 1.494(8)
C6 C14 1.521(7)
C6 H6A 0.9900
C6 H6B 0.9900
C7 C8 1.529(6)
C7 H7A 0.9900
C7 H7B 0.9900
C8 C10 1.507(7)
C8 H8A 0.9900
C8 H8B 0.9900
C9 C16 1.514(7)
C9 H9A 0.9900
C9 H9B 0.9900
C10 H10A 0.9800
C10 H10B 0.9800
C10 H10C 0.9800
C11 C13 1.519(7)
C11 H11A 0.9900
C11 H11B 0.9900
C12 C16 1.523(8)
C12 H12A 0.9800
C12 H12B 0.9800
C12 H12C 0.9800
C13 C17 1.516(7)
C13 H13A 0.9900
C13 H13B 0.9900
C14 H14A 0.9900
C14 H14B 0.9900
C15 H15A 0.9800
C15 H15B 0.9800
C15 H15C 0.9800
C16 H16A 0.9900
C16 H16B 0.9900
C17 H17A 0.9800
C17 H17B 0.9800
C17 H17C 0.9800

loop_
_geom_torsion_atom_site_label_1
_geom_torsion_atom_site_label_2
_geom_torsion_atom_site_label_3
_geom_torsion_atom_site_label_4
_geom_torsion
C5 N1 C2 C7 63.0(5)
C3 N1 C2 C7 -55.5(5)
C4 N1 C2 C7 -175.7(4)
C5 N1 C3 C9 178.8(4)
C4 N1 C3 C9 57.7(5)
C2 N1 C3 C9 -59.3(5)
C5 N1 C4 C11 -56.5(5)
C3 N1 C4 C11 61.6(5)
C2 N1 C4 C11 -178.1(4)
C3 N1 C5 C14 -177.9(4)
C4 N1 C5 C14 -57.2(5)
C2 N1 C5 C14 60.7(5)
N1 C2 C7 C8 -179.2(4)
C2 C7 C8 C10 176.5(5)
N1 C3 C9 C16 -173.7(4)
N1 C4 C11 C13 -172.1(4)
C4 C11 C13 C17 -178.7(4)
N1 C5 C14 C6 174.8(4)
C15 C6 C14 C5 179.6(5)
C3 C9 C16 C12 178.6(4)
